data_7128804
loop_
_publ_author_name
'Yu, Qian'
'Zhang, Li'
'He, Yuhao'
'Pan, Jinjing'
'Li, Hao'
'Bian, Guo-Qing'
'Chen, Xiaodan'
'Tan, Gengwen'

_publ_section_title
;
 A stable tetrazagallole and its radical anion dimer.
;
_journal_issue 73
_journal_name_full 'Chemical communications (Cambridge, England)'
_journal_page_first 9268
_journal_page_last 9271
_journal_paper_doi 10.1039/d1cc03448k
_journal_volume 57
_journal_year 2021
_chemical_formula_sum 'C92 H98 Ga K N5 O6'
_chemical_formula_weight 1478.57
_space_group_crystal_system monoclinic
_space_group_IT_number 14
_space_group_name_Hall '-P 2yn'
_space_group_name_H-M_alt 'P 1 21/n 1'
_atom_sites_solution_hydrogens geom
_audit_creation_method SHELXL-2014/7
_audit_update_record
;
2021-08-11 deposited with the CCDC.	2021-08-12 downloaded from the CCDC.
;
_cell_angle_alpha 90
_cell_angle_beta 94.097(2)
_cell_angle_gamma 90
_cell_formula_units_Z 4
_cell_length_a 17.3847(5)
_cell_length_b 17.2277(5)
_cell_length_c 33.7309(11)
_cell_measurement_reflns_used 9942
_cell_measurement_temperature 120(2)
_cell_measurement_theta_max 45.52
_cell_measurement_theta_min 2.28
_cell_volume 10076.5(5)
_computing_structure_refinement 'SHELXL-2014/7 (Sheldrick, 2014)'
_diffrn_ambient_temperature 120(2)
_diffrn_measured_fraction_theta_full 0.999
_diffrn_measured_fraction_theta_max 0.999
_diffrn_measurement_device_type 'Bruker D8 Venture'
_diffrn_measurement_method '\f and \w scans'
_diffrn_radiation_type GaK\a
_diffrn_radiation_wavelength 1.34139
_diffrn_reflns_av_R_equivalents 0.1125
_diffrn_reflns_av_unetI/netI 0.0982
_diffrn_reflns_Laue_measured_fraction_full 0.999
_diffrn_reflns_Laue_measured_fraction_max 0.999
_diffrn_reflns_limit_h_max 20
_diffrn_reflns_limit_h_min -20
_diffrn_reflns_limit_k_max 20
_diffrn_reflns_limit_k_min -16
_diffrn_reflns_limit_l_max 40
_diffrn_reflns_limit_l_min -40
_diffrn_reflns_number 120448
_diffrn_reflns_point_group_measured_fraction_full 0.999
_diffrn_reflns_point_group_measured_fraction_max 0.999
_diffrn_reflns_theta_full 52.998
_diffrn_reflns_theta_max 52.998
_diffrn_reflns_theta_min 2.285
_exptl_absorpt_coefficient_mu 0.721
_exptl_absorpt_correction_T_max 0.7506
_exptl_absorpt_correction_T_min 0.6369
_exptl_absorpt_correction_type multi-scan
_exptl_absorpt_process_details 'SadAbs 2016/2 (Bruker AXS)'
_exptl_crystal_colour orange
_exptl_crystal_density_diffrn 0.975
_exptl_crystal_description plate
_exptl_crystal_F_000 3132
_exptl_crystal_size_max 0.160
_exptl_crystal_size_mid 0.120
_exptl_crystal_size_min 0.100
_refine_diff_density_max 1.335
_refine_diff_density_min -0.998
_refine_diff_density_rms 0.066
_refine_ls_extinction_method none
_refine_ls_goodness_of_fit_ref 1.039
_refine_ls_hydrogen_treatment constr
_refine_ls_matrix_type full
_refine_ls_number_parameters 974
_refine_ls_number_reflns 17796
_refine_ls_number_restraints 252
_refine_ls_restrained_S_all 1.064
_refine_ls_R_factor_all 0.1473
_refine_ls_R_factor_gt 0.0782
_refine_ls_shift/su_max 0.000
_refine_ls_shift/su_mean 0.000
_refine_ls_structure_factor_coef Fsqd
_refine_ls_weighting_details 'w=1/[\s^2^(Fo^2^)+(0.1047P)^2^+7.8683P] where P=(Fo^2^+2Fc^2^)/3'
_refine_ls_weighting_scheme calc
_refine_ls_wR_factor_gt 0.1984
_refine_ls_wR_factor_ref 0.2441
_reflns_Friedel_coverage 0.000
_reflns_number_gt 9387
_reflns_number_total 17796
_reflns_threshold_expression 'I > 2\s(I)'
_cod_data_source_file d1cc03448k2.cif
_cod_data_source_block radical
_cod_depositor_comments 'Adding full bibliography for 7128801--7128805.cif.'
_cod_original_sg_symbol_H-M 'P 21/n'
_cod_database_code 7128804
_shelx_shelxl_version_number 2014/7
_shelx_space_group_comment
;
The symmetry employed for this shelxl refinement is uniquely defined
by the following loop, which should always be used as a source of
symmetry information in preference to the above space-group names.
They are only intended as comments.
;
_shelx_estimated_absorpt_t_min 0.893
_shelx_estimated_absorpt_t_max 0.931

loop_
_space_group_symop_operation_xyz
'x, y, z'
'-x+1/2, y+1/2, -z+1/2'
'-x, -y, -z'
'x-1/2, -y-1/2, z-1/2'

loop_
_atom_site_label
_atom_site_type_symbol
_atom_site_fract_x
_atom_site_fract_y
_atom_site_fract_z
_atom_site_U_iso_or_equiv
_atom_site_adp_type
_atom_site_occupancy
_atom_site_site_symmetry_order
_atom_site_calc_flag
_atom_site_refinement_flags_posn
_atom_site_refinement_flags_adp
_atom_site_refinement_flags_occupancy
_atom_site_disorder_assembly
_atom_site_disorder_group
Ga1 Ga 0.46512(3) 0.52294(3) 0.37779(2) 0.04972(19) Uani 1 1 d . . . . .
K1 K 0.40772(7) 0.84147(7) 0.37424(3) 0.0647(3) Uani 1 1 d . . . . .
N1 N 0.4749(2) 0.4389(2) 0.34022(11) 0.0467(9) Uani 1 1 d . . . . .
N2 N 0.5130(2) 0.6175(2) 0.36395(11) 0.0519(10) Uani 1 1 d . . . . .
N3 N 0.4664(2) 0.6823(2) 0.36673(11) 0.0519(10) Uani 1 1 d . . . . .
N4 N 0.3965(2) 0.6680(2) 0.37467(11) 0.0502(9) Uani 1 1 d . . . . .
N5 N 0.3790(2) 0.5905(2) 0.37918(11) 0.0496(9) Uani 1 1 d . . . . .
O1 O 0.2560(2) 0.9241(2) 0.37095(12) 0.0820(11) Uani 1 1 d . . . . .
O2 O 0.2994(2) 0.8219(2) 0.43207(11) 0.0811(11) Uani 1 1 d . . . . .
O3 O 0.4568(3) 0.8113(3) 0.45570(12) 0.0916(13) Uani 1 1 d . . . . .
O4 O 0.5638(2) 0.8563(2) 0.40234(14) 0.0924(12) Uani 1 1 d . U . . .
O5 O 0.5188(2) 0.9641(2) 0.34475(14) 0.0912(13) Uani 1 1 d . . . . .
O6 O 0.3636(3) 0.9734(2) 0.32011(11) 0.0782(11) Uani 1 1 d . . . . .
C1 C 0.5231(2) 0.3776(3) 0.35406(13) 0.0455(11) Uani 1 1 d . . . . .
C2 C 0.5194(2) 0.3336(3) 0.38913(13) 0.0461(11) Uani 1 1 d . . . . .
C3 C 0.5732(3) 0.2752(3) 0.39525(14) 0.0544(12) Uani 1 1 d . . . . .
H3A H 0.5725 0.2462 0.4192 0.065 Uiso 1 1 calc R U . . .
C4 C 0.6291(3) 0.2554(3) 0.36879(14) 0.0518(12) Uani 1 1 d . . . . .
C5 C 0.6297(3) 0.2978(3) 0.33374(14) 0.0500(11) Uani 1 1 d . . . . .
H5A H 0.6659 0.2857 0.3149 0.060 Uiso 1 1 calc R U . . .
C6 C 0.5770(2) 0.3585(3) 0.32628(13) 0.0459(11) Uani 1 1 d . . . . .
C7 C 0.5613(2) 0.4092(3) 0.29268(14) 0.0456(11) Uani 1 1 d . . . . .
C8 C 0.5944(3) 0.4184(3) 0.25647(14) 0.0521(12) Uani 1 1 d . . . . .
H8A H 0.6387 0.3890 0.2510 0.063 Uiso 1 1 calc R U . . .
C9 C 0.5629(3) 0.4703(3) 0.22842(14) 0.0524(12) Uani 1 1 d . . . . .
C10 C 0.4955(3) 0.5108(3) 0.23706(14) 0.0523(12) Uani 1 1 d . . . . .
H10A H 0.4718 0.5438 0.2172 0.063 Uiso 1 1 calc R U . . .
C11 C 0.4621(3) 0.5049(3) 0.27321(14) 0.0479(11) Uani 1 1 d . . . . .
C12 C 0.4973(2) 0.4548(3) 0.30176(14) 0.0471(11) Uani 1 1 d . . . . .
C13 C 0.6851(3) 0.1873(3) 0.37730(12) 0.0668(12) Uani 1 1 d D U . . .
C14 C 0.6620(7) 0.1188(5) 0.3505(3) 0.070(3) Uani 0.5 1 d D U P A 2
H14A H 0.6581 0.1359 0.3227 0.106 Uiso 0.5 1 calc R U P A 2
H14B H 0.7010 0.0779 0.3540 0.106 Uiso 0.5 1 calc R U P A 2
H14C H 0.6120 0.0986 0.3574 0.106 Uiso 0.5 1 calc R U P A 2
C15 C 0.7653(4) 0.2148(7) 0.3672(3) 0.072(3) Uani 0.5 1 d D U P A 2
H15A H 0.7813 0.2589 0.3842 0.109 Uiso 0.5 1 calc R U P A 2
H15B H 0.8024 0.1723 0.3717 0.109 Uiso 0.5 1 calc R U P A 2
H15C H 0.7635 0.2307 0.3393 0.109 Uiso 0.5 1 calc R U P A 2
C16 C 0.6909(7) 0.1598(7) 0.4204(2) 0.085(3) Uani 0.5 1 d D U P A 2
H16A H 0.7057 0.2034 0.4379 0.128 Uiso 0.5 1 calc R U P A 2
H16B H 0.6408 0.1395 0.4272 0.128 Uiso 0.5 1 calc R U P A 2
H16C H 0.7298 0.1187 0.4238 0.128 Uiso 0.5 1 calc R U P A 2
C14A C 0.6835(7) 0.1370(6) 0.3398(3) 0.070(3) Uani 0.5 1 d D U P A 1
H14D H 0.6307 0.1193 0.3329 0.105 Uiso 0.5 1 calc R U P A 1
H14E H 0.7017 0.1675 0.3178 0.105 Uiso 0.5 1 calc R U P A 1
H14F H 0.7172 0.0918 0.3447 0.105 Uiso 0.5 1 calc R U P A 1
C15A C 0.7680(4) 0.2137(8) 0.3873(3) 0.081(3) Uani 0.5 1 d D U P A 1
H15D H 0.7846 0.2468 0.3659 0.122 Uiso 0.5 1 calc R U P A 1
H15E H 0.7709 0.2431 0.4122 0.122 Uiso 0.5 1 calc R U P A 1
H15F H 0.8018 0.1682 0.3902 0.122 Uiso 0.5 1 calc R U P A 1
C16A C 0.6609(7) 0.1358(7) 0.4113(2) 0.089(3) Uani 0.5 1 d D U P A 1
H16D H 0.6077 0.1182 0.4054 0.133 Uiso 0.5 1 calc R U P A 1
H16E H 0.6952 0.0907 0.4141 0.133 Uiso 0.5 1 calc R U P A 1
H16F H 0.6643 0.1655 0.4361 0.133 Uiso 0.5 1 calc R U P A 1
C17 C 0.5950(3) 0.4831(3) 0.18769(16) 0.0622(13) Uani 1 1 d . . . . .
C18 C 0.6743(3) 0.4452(4) 0.18566(17) 0.0787(17) Uani 1 1 d . . . . .
H18A H 0.6701 0.3893 0.1905 0.118 Uiso 1 1 calc R U . . .
H18B H 0.6929 0.4538 0.1593 0.118 Uiso 1 1 calc R U . . .
H18C H 0.7106 0.4682 0.2059 0.118 Uiso 1 1 calc R U . . .
C19 C 0.6041(4) 0.5694(3) 0.18000(19) 0.0854(18) Uani 1 1 d . . . . .
H19A H 0.6397 0.5919 0.2007 0.128 Uiso 1 1 calc R U . . .
H19B H 0.6246 0.5771 0.1540 0.128 Uiso 1 1 calc R U . . .
H19C H 0.5537 0.5949 0.1804 0.128 Uiso 1 1 calc R U . . .
C20 C 0.5395(3) 0.4477(4) 0.15549(16) 0.0823(17) Uani 1 1 d . . . . .
H20A H 0.5338 0.3920 0.1605 0.123 Uiso 1 1 calc R U . . .
H20B H 0.4891 0.4731 0.1558 0.123 Uiso 1 1 calc R U . . .
H20C H 0.5599 0.4552 0.1294 0.123 Uiso 1 1 calc R U . . .
C21 C 0.4590(3) 0.3431(3) 0.41766(13) 0.0491(11) Uani 1 1 d . . . . .
C22 C 0.4073(3) 0.2805(3) 0.42310(13) 0.0575(10) Uani 1 1 d . U . . .
C23 C 0.4089(3) 0.2102(3) 0.40134(15) 0.0653(11) Uani 1 1 d . U . . .
H23A H 0.4443 0.2054 0.3813 0.078 Uiso 1 1 calc R U . . .
C24 C 0.3613(3) 0.1490(4) 0.40825(16) 0.0762(13) Uani 1 1 d . U . . .
H24A H 0.3645 0.1023 0.3935 0.091 Uiso 1 1 calc R U . . .
C25 C 0.3074(3) 0.1559(4) 0.43758(16) 0.0790(13) Uani 1 1 d . U . . .
H25A H 0.2740 0.1140 0.4427 0.095 Uiso 1 1 calc R U . . .
C26 C 0.3043(3) 0.2231(4) 0.45822(16) 0.0722(12) Uani 1 1 d . U . . .
H26A H 0.2683 0.2269 0.4780 0.087 Uiso 1 1 calc R U . . .
C27 C 0.3516(3) 0.2879(3) 0.45185(14) 0.0620(11) Uani 1 1 d . U . . .
C28 C 0.3479(3) 0.3586(3) 0.47383(15) 0.0643(14) Uani 1 1 d . . . . .
C29 C 0.3988(4) 0.4180(3) 0.46750(17) 0.0746(12) Uani 1 1 d . U . . .
C30 C 0.3933(4) 0.4937(4) 0.4876(2) 0.1011(15) Uani 1 1 d . U . . .
H30A H 0.3538 0.5002 0.5054 0.121 Uiso 1 1 calc R U . . .
C31 C 0.4406(3) 0.5539(4) 0.48230(16) 0.0734(13) Uani 1 1 d . U . . .
H31A H 0.4322 0.6017 0.4954 0.088 Uiso 1 1 calc R U . . .
C32 C 0.5005(4) 0.5478(4) 0.45856(17) 0.0831(13) Uani 1 1 d . U . . .
H32A H 0.5404 0.5856 0.4597 0.100 Uiso 1 1 calc R U . . .
C33 C 0.5023(3) 0.4802(3) 0.43043(15) 0.0604(11) Uani 1 1 d . U . . .
H33A H 0.5570 0.4630 0.4291 0.072 Uiso 1 1 calc R U . . .
C34 C 0.4545(3) 0.4116(3) 0.43894(14) 0.0570(10) Uani 1 1 d . U . . .
C35 C 0.2875(3) 0.3641(4) 0.50288(18) 0.0823(14) Uani 1 1 d . U . . .
C36 C 0.3022(3) 0.3563(3) 0.54320(17) 0.0775(13) Uani 1 1 d . U . . .
H36A H 0.3541 0.3510 0.5537 0.093 Uiso 1 1 calc R U . . .
C37 C 0.2442(3) 0.3560(4) 0.56902(18) 0.0825(13) Uani 1 1 d . U . . .
H37A H 0.2565 0.3503 0.5968 0.099 Uiso 1 1 calc R U . . .
C38 C 0.1700(4) 0.3639(4) 0.55489(18) 0.0901(14) Uani 1 1 d . U . . .
H38A H 0.1300 0.3628 0.5726 0.108 Uiso 1 1 calc R U . . .
C39 C 0.1523(4) 0.3735(5) 0.51440(19) 0.1025(15) Uani 1 1 d . U . . .
H39A H 0.1003 0.3801 0.5042 0.123 Uiso 1 1 calc R U . . .
C40 C 0.2115(4) 0.3735(5) 0.4891(2) 0.1017(15) Uani 1 1 d . U . . .
H40A H 0.1994 0.3801 0.4614 0.122 Uiso 1 1 calc R U . . .
C41 C 0.3911(2) 0.5503(3) 0.27903(13) 0.0470(11) Uani 1 1 d . . . . .
C42 C 0.3206(3) 0.5127(3) 0.28417(13) 0.0462(11) Uani 1 1 d . . . . .
C43 C 0.3153(3) 0.4296(3) 0.28608(13) 0.0502(12) Uani 1 1 d . . . . .
H43A H 0.3605 0.3994 0.2838 0.060 Uiso 1 1 calc R U . . .
C44 C 0.2473(3) 0.3929(3) 0.29102(13) 0.0535(12) Uani 1 1 d . . . . .
H44A H 0.2458 0.3379 0.2927 0.064 Uiso 1 1 calc R U . . .
C45 C 0.1782(3) 0.4366(3) 0.29370(14) 0.0541(12) Uani 1 1 d . . . . .
H45A H 0.1309 0.4107 0.2972 0.065 Uiso 1 1 calc R U . . .
C46 C 0.1800(3) 0.5150(3) 0.29128(13) 0.0518(12) Uani 1 1 d . . . . .
H46A H 0.1336 0.5434 0.2931 0.062 Uiso 1 1 calc R U . . .
C47 C 0.2508(2) 0.5567(3) 0.28594(13) 0.0485(11) Uani 1 1 d . . . . .
C48 C 0.2522(2) 0.6371(3) 0.28203(13) 0.0477(11) Uani 1 1 d . . . . .
C49 C 0.3227(3) 0.6758(3) 0.27917(14) 0.0500(12) Uani 1 1 d . . . . .
C50 C 0.3268(3) 0.7582(3) 0.27730(14) 0.0551(12) Uani 1 1 d . . . . .
H50A H 0.2807 0.7876 0.2782 0.066 Uiso 1 1 calc R U . . .
C51 C 0.3945(3) 0.7958(3) 0.27423(14) 0.0583(13) Uani 1 1 d . . . . .
H51A H 0.3956 0.8509 0.2731 0.070 Uiso 1 1 calc R U . . .
C52 C 0.4639(3) 0.7526(3) 0.27263(14) 0.0572(13) Uani 1 1 d . . . . .
H52A H 0.5113 0.7792 0.2708 0.069 Uiso 1 1 calc R U . . .
C53 C 0.4634(3) 0.6738(3) 0.27367(14) 0.0504(12) Uani 1 1 d . . . . .
H53A H 0.5103 0.6461 0.2721 0.061 Uiso 1 1 calc R U . . .
C54 C 0.3926(3) 0.6317(3) 0.27715(13) 0.0489(11) Uani 1 1 d . . . . .
C55 C 0.1787(3) 0.6833(3) 0.27945(15) 0.0519(12) Uani 1 1 d . . . . .
C56 C 0.1472(3) 0.7084(3) 0.24258(15) 0.0555(12) Uani 1 1 d . . . . .
H56A H 0.1721 0.6959 0.2192 0.067 Uiso 1 1 calc R U . . .
C57 C 0.0793(3) 0.7519(3) 0.23972(17) 0.0606(14) Uani 1 1 d . . . . .
H57A H 0.0577 0.7682 0.2144 0.073 Uiso 1 1 calc R U . . .
C58 C 0.0439(3) 0.7708(3) 0.27300(19) 0.0697(15) Uani 1 1 d . . . . .
H58A H -0.0021 0.8007 0.2710 0.084 Uiso 1 1 calc R U . . .
C59 C 0.0743(3) 0.7468(4) 0.30937(19) 0.0798(17) Uani 1 1 d . . . . .
H59A H 0.0498 0.7604 0.3327 0.096 Uiso 1 1 calc R U . . .
C60 C 0.1419(3) 0.7019(3) 0.31234(17) 0.0698(15) Uani 1 1 d . . . . .
H60A H 0.1622 0.6844 0.3377 0.084 Uiso 1 1 calc R U . . .
C61 C 0.5870(3) 0.6324(3) 0.35107(13) 0.0502(12) Uani 1 1 d . . . . .
C62 C 0.6151(3) 0.7065(3) 0.34381(15) 0.0580(13) Uani 1 1 d . . . . .
H62A H 0.5851 0.7508 0.3493 0.070 Uiso 1 1 calc R U . . .
C63 C 0.6861(3) 0.7156(3) 0.32879(15) 0.0645(14) Uani 1 1 d . . . . .
H63A H 0.7037 0.7667 0.3240 0.077 Uiso 1 1 calc R U . . .
C64 C 0.7334(3) 0.6533(3) 0.32033(14) 0.0584(13) Uani 1 1 d . . . . .
C65 C 0.7056(3) 0.5795(3) 0.32907(14) 0.0568(13) Uani 1 1 d . . . . .
H65A H 0.7364 0.5353 0.3244 0.068 Uiso 1 1 calc R U . . .
C66 C 0.6341(3) 0.5695(3) 0.34439(14) 0.0543(12) Uani 1 1 d . . . . .
H66A H 0.6172 0.5186 0.3504 0.065 Uiso 1 1 calc R U . . .
C67 C 0.8121(3) 0.6673(4) 0.30438(17) 0.0739(16) Uani 1 1 d . . . . .
C68 C 0.8038(4) 0.7176(4) 0.26760(18) 0.0905(19) Uani 1 1 d . . . . .
H68A H 0.7780 0.7662 0.2738 0.136 Uiso 1 1 calc R U . . .
H68B H 0.8549 0.7290 0.2586 0.136 Uiso 1 1 calc R U . . .
H68C H 0.7730 0.6901 0.2465 0.136 Uiso 1 1 calc R U . . .
C69 C 0.8642(3) 0.7102(4) 0.33635(19) 0.094(2) Uani 1 1 d . . . . .
H69A H 0.8399 0.7593 0.3431 0.141 Uiso 1 1 calc R U . . .
H69B H 0.8715 0.6777 0.3602 0.141 Uiso 1 1 calc R U . . .
H69C H 0.9144 0.7208 0.3260 0.141 Uiso 1 1 calc R U . . .
C70 C 0.8514(4) 0.5928(4) 0.2950(2) 0.107(2) Uani 1 1 d . . . . .
H70A H 0.8568 0.5603 0.3188 0.160 Uiso 1 1 calc R U . . .
H70B H 0.8207 0.5653 0.2739 0.160 Uiso 1 1 calc R U . . .
H70C H 0.9026 0.6042 0.2860 0.160 Uiso 1 1 calc R U . . .
C71 C 0.3034(2) 0.5750(3) 0.38900(12) 0.0456(11) Uani 1 1 d . . . . .
C72 C 0.2539(3) 0.6306(3) 0.40261(13) 0.0536(12) Uani 1 1 d . . . . .
H72A H 0.2713 0.6825 0.4066 0.064 Uiso 1 1 calc R U . . .
C73 C 0.1788(3) 0.6105(3) 0.41036(14) 0.0592(13) Uani 1 1 d . . . . .
H73A H 0.1454 0.6497 0.4190 0.071 Uiso 1 1 calc R U . . .
C74 C 0.1512(3) 0.5353(3) 0.40589(14) 0.0539(12) Uani 1 1 d . . . . .
C75 C 0.2030(3) 0.4799(3) 0.39380(13) 0.0521(12) Uani 1 1 d . . . . .
H75A H 0.1866 0.4275 0.3908 0.063 Uiso 1 1 calc R U . . .
C76 C 0.2782(3) 0.4994(3) 0.38600(13) 0.0514(12) Uani 1 1 d . . . . .
H76A H 0.3125 0.4600 0.3785 0.062 Uiso 1 1 calc R U . . .
C77 C 0.0666(3) 0.5170(3) 0.41140(15) 0.0646(14) Uani 1 1 d . . . . .
C78 C 0.0147(3) 0.5636(4) 0.38078(17) 0.0865(19) Uani 1 1 d . . . . .
H78A H 0.0261 0.6191 0.3838 0.130 Uiso 1 1 calc R U . . .
H78B H 0.0248 0.5470 0.3539 0.130 Uiso 1 1 calc R U . . .
H78C H -0.0396 0.5543 0.3853 0.130 Uiso 1 1 calc R U . . .
C79 C 0.0465(3) 0.5415(4) 0.45340(17) 0.0838(18) Uani 1 1 d . . . . .
H79A H 0.0583 0.5967 0.4574 0.126 Uiso 1 1 calc R U . . .
H79B H -0.0085 0.5327 0.4562 0.126 Uiso 1 1 calc R U . . .
H79C H 0.0770 0.5107 0.4733 0.126 Uiso 1 1 calc R U . . .
C80 C 0.0477(3) 0.4312(4) 0.40602(19) 0.0817(18) Uani 1 1 d . . . . .
H80A H -0.0070 0.4226 0.4099 0.122 Uiso 1 1 calc R U . . .
H80B H 0.0586 0.4149 0.3792 0.122 Uiso 1 1 calc R U . . .
H80C H 0.0793 0.4007 0.4256 0.122 Uiso 1 1 calc R U . . .
C81 C 0.2018(4) 0.8744(5) 0.3880(3) 0.111(2) Uani 1 1 d . . . . .
H81A H 0.1981 0.8245 0.3735 0.134 Uiso 1 1 calc R U . . .
H81B H 0.1502 0.8990 0.3863 0.134 Uiso 1 1 calc R U . . .
C82 C 0.2291(4) 0.8608(4) 0.4308(2) 0.107(2) Uani 1 1 d . . . . .
H82A H 0.2354 0.9111 0.4449 0.128 Uiso 1 1 calc R U . . .
H82B H 0.1907 0.8295 0.4441 0.128 Uiso 1 1 calc R U . . .
C83 C 0.3275(5) 0.8038(4) 0.47244(18) 0.100(2) Uani 1 1 d . . . . .
H83A H 0.2894 0.7713 0.4853 0.120 Uiso 1 1 calc R U . . .
H83B H 0.3352 0.8522 0.4880 0.120 Uiso 1 1 calc R U . . .
C84 C 0.4007(5) 0.7620(4) 0.47155(18) 0.099(2) Uani 1 1 d . . . . .
H84A H 0.4187 0.7457 0.4988 0.119 Uiso 1 1 calc R U . . .
H84B H 0.3934 0.7149 0.4549 0.119 Uiso 1 1 calc R U . . .
C85 C 0.5309(4) 0.7743(4) 0.4548(2) 0.102(2) Uani 1 1 d . . . . .
H85A H 0.5275 0.7296 0.4364 0.123 Uiso 1 1 calc R U . . .
H85B H 0.5483 0.7552 0.4817 0.123 Uiso 1 1 calc R U . . .
C86 C 0.5870(4) 0.8331(4) 0.4411(2) 0.107(3) Uani 1 1 d . . . . .
H86A H 0.5887 0.8787 0.4591 0.129 Uiso 1 1 calc R U . . .
H86B H 0.6393 0.8102 0.4419 0.129 Uiso 1 1 calc R U . . .
C87 C 0.6184(4) 0.9074(4) 0.3859(2) 0.0993(16) Uani 1 1 d . U . . .
H87A H 0.6697 0.8821 0.3867 0.119 Uiso 1 1 calc R U . . .
H87B H 0.6233 0.9557 0.4018 0.119 Uiso 1 1 calc R U . . .
C88 C 0.5915(4) 0.9259(4) 0.3442(2) 0.1013(19) Uani 1 1 d . U . . .
H88A H 0.6292 0.9601 0.3322 0.122 Uiso 1 1 calc R U . . .
H88B H 0.5860 0.8777 0.3283 0.122 Uiso 1 1 calc R U . . .
C89 C 0.4934(5) 0.9918(4) 0.3060(2) 0.097(2) Uani 1 1 d . . . . .
H89A H 0.4888 0.9481 0.2869 0.116 Uiso 1 1 calc R U . . .
H89B H 0.5308 1.0298 0.2966 0.116 Uiso 1 1 calc R U . . .
C90 C 0.4177(5) 1.0290(4) 0.30906(19) 0.090(2) Uani 1 1 d . . . . .
H90A H 0.4223 1.0710 0.3291 0.108 Uiso 1 1 calc R U . . .
H90B H 0.4001 1.0523 0.2832 0.108 Uiso 1 1 calc R U . . .
C91 C 0.2873(4) 1.0037(4) 0.31892(19) 0.0850(19) Uani 1 1 d . . . . .
H91A H 0.2714 1.0210 0.2916 0.102 Uiso 1 1 calc R U . . .
H91B H 0.2862 1.0494 0.3367 0.102 Uiso 1 1 calc R U . . .
C92 C 0.2333(4) 0.9449(4) 0.33143(19) 0.093(2) Uani 1 1 d . . . . .
H92A H 0.1802 0.9660 0.3298 0.112 Uiso 1 1 calc R U . . .
H92B H 0.2343 0.8989 0.3139 0.112 Uiso 1 1 calc R U . . .

loop_
_atom_site_aniso_label
_atom_site_aniso_U_11
_atom_site_aniso_U_22
_atom_site_aniso_U_33
_atom_site_aniso_U_23
_atom_site_aniso_U_13
_atom_site_aniso_U_12
Ga1 0.0380(3) 0.0494(4) 0.0611(4) -0.0070(3) -0.0014(3) 0.0008(3)
K1 0.0685(7) 0.0607(7) 0.0637(7) -0.0008(6) -0.0030(6) 0.0072(6)
N1 0.040(2) 0.046(2) 0.053(2) -0.0032(18) -0.0021(17) -0.0001(17)
N2 0.044(2) 0.046(2) 0.065(3) -0.0081(19) -0.0011(18) 0.0023(18)
N3 0.045(2) 0.047(2) 0.062(3) -0.0067(19) -0.0044(19) 0.0027(19)
N4 0.045(2) 0.053(3) 0.052(2) -0.0082(19) -0.0020(18) 0.0035(19)
N5 0.041(2) 0.050(3) 0.057(2) -0.0103(19) 0.0027(17) -0.0022(18)
O1 0.074(3) 0.095(3) 0.076(3) 0.001(2) -0.003(2) 0.016(2)
O2 0.099(3) 0.073(3) 0.072(3) -0.007(2) 0.010(2) 0.005(2)
O3 0.122(4) 0.072(3) 0.076(3) -0.006(2) -0.031(3) 0.019(3)
O4 0.080(3) 0.066(2) 0.127(3) -0.017(2) -0.022(2) -0.002(2)
O5 0.085(3) 0.071(3) 0.118(4) -0.004(3) 0.011(3) 0.001(2)
O6 0.105(3) 0.060(2) 0.069(2) 0.0024(19) 0.006(2) 0.010(2)
C1 0.037(2) 0.044(3) 0.054(3) -0.004(2) -0.004(2) -0.002(2)
C2 0.042(2) 0.045(3) 0.050(3) -0.007(2) -0.004(2) -0.001(2)
C3 0.053(3) 0.058(3) 0.051(3) -0.004(2) -0.003(2) -0.001(2)
C4 0.050(3) 0.050(3) 0.055(3) -0.001(2) 0.000(2) 0.008(2)
C5 0.048(3) 0.045(3) 0.057(3) -0.009(2) 0.005(2) 0.005(2)
C6 0.041(2) 0.043(3) 0.053(3) -0.004(2) 0.001(2) -0.002(2)
C7 0.037(2) 0.044(3) 0.055(3) -0.003(2) 0.001(2) -0.001(2)
C8 0.041(3) 0.056(3) 0.060(3) -0.005(3) 0.007(2) -0.003(2)
C9 0.044(3) 0.054(3) 0.059(3) -0.003(3) 0.003(2) -0.001(2)
C10 0.048(3) 0.053(3) 0.056(3) 0.001(2) 0.000(2) -0.003(2)
C11 0.042(3) 0.041(3) 0.059(3) -0.002(2) -0.003(2) -0.001(2)
C12 0.039(2) 0.049(3) 0.053(3) -0.002(2) 0.001(2) -0.004(2)
C13 0.066(3) 0.060(3) 0.074(3) 0.004(2) 0.003(2) 0.017(2)
C14 0.080(6) 0.044(5) 0.087(5) 0.010(4) 0.009(5) 0.011(4)
C15 0.060(4) 0.070(5) 0.084(6) 0.006(6) -0.012(4) 0.018(4)
C16 0.086(7) 0.090(6) 0.080(4) 0.016(4) 0.001(5) 0.039(5)
C14A 0.084(6) 0.044(5) 0.083(5) 0.004(4) 0.007(5) 0.008(5)
C15A 0.069(4) 0.074(5) 0.096(7) 0.008(6) -0.026(5) 0.025(4)
C16A 0.091(6) 0.090(6) 0.085(5) 0.024(5) 0.013(5) 0.038(5)
C17 0.063(3) 0.060(3) 0.066(3) 0.004(3) 0.015(3) 0.000(3)
C18 0.070(4) 0.092(4) 0.077(4) 0.014(3) 0.028(3) 0.005(3)
C19 0.085(4) 0.075(4) 0.099(5) 0.022(4) 0.029(4) -0.001(3)
C20 0.081(4) 0.107(5) 0.059(4) -0.009(3) 0.004(3) -0.009(4)
C21 0.046(3) 0.061(3) 0.040(3) 0.003(2) -0.005(2) 0.005(2)
C22 0.055(2) 0.074(3) 0.042(2) 0.008(2) -0.0045(18) 0.000(2)
C23 0.068(3) 0.080(3) 0.047(2) 0.002(2) 0.000(2) -0.014(2)
C24 0.079(3) 0.093(3) 0.056(3) -0.003(2) 0.003(2) -0.027(2)
C25 0.072(3) 0.102(3) 0.062(3) 0.004(2) 0.002(2) -0.027(3)
C26 0.063(3) 0.098(3) 0.056(3) 0.009(2) 0.003(2) -0.008(2)
C27 0.054(2) 0.083(3) 0.048(2) 0.013(2) -0.0025(18) -0.001(2)
C28 0.062(3) 0.077(4) 0.055(3) 0.001(3) 0.015(3) 0.023(3)
C29 0.085(3) 0.066(3) 0.077(3) 0.005(2) 0.033(2) 0.006(2)
C30 0.117(3) 0.087(3) 0.107(3) -0.011(3) 0.063(3) -0.003(3)
C31 0.079(3) 0.078(3) 0.065(3) -0.010(2) 0.021(2) -0.005(2)
C32 0.079(3) 0.092(3) 0.081(3) -0.034(2) 0.022(2) -0.022(2)
C33 0.050(2) 0.069(3) 0.062(2) -0.016(2) 0.0023(19) -0.002(2)
C34 0.054(2) 0.065(2) 0.053(2) -0.001(2) 0.0042(18) 0.0099(19)
C35 0.072(3) 0.104(3) 0.074(3) 0.019(3) 0.026(2) 0.020(3)
C36 0.069(3) 0.094(3) 0.072(3) -0.004(3) 0.023(2) -0.002(3)
C37 0.075(3) 0.104(3) 0.071(3) 0.003(3) 0.023(2) 0.003(3)
C38 0.076(3) 0.123(3) 0.074(3) 0.015(3) 0.027(2) 0.014(3)
C39 0.078(3) 0.151(4) 0.082(3) 0.035(3) 0.028(2) 0.032(3)
C40 0.083(3) 0.147(4) 0.078(3) 0.037(3) 0.028(2) 0.032(3)
C41 0.041(3) 0.051(3) 0.047(3) -0.003(2) -0.008(2) -0.003(2)
C42 0.047(3) 0.049(3) 0.041(3) -0.003(2) -0.005(2) -0.001(2)
C43 0.045(3) 0.054(3) 0.050(3) -0.006(2) -0.004(2) 0.002(2)
C44 0.053(3) 0.056(3) 0.050(3) -0.001(2) -0.002(2) -0.005(2)
C45 0.047(3) 0.060(3) 0.054(3) 0.001(2) -0.003(2) -0.006(2)
C46 0.046(3) 0.059(3) 0.050(3) -0.002(2) -0.001(2) -0.002(2)
C47 0.040(3) 0.058(3) 0.047(3) -0.002(2) -0.008(2) -0.001(2)
C48 0.043(3) 0.051(3) 0.049(3) 0.000(2) -0.006(2) 0.004(2)
C49 0.045(3) 0.051(3) 0.053(3) 0.003(2) -0.007(2) 0.005(2)
C50 0.053(3) 0.051(3) 0.059(3) 0.003(2) -0.007(2) 0.007(2)
C51 0.061(3) 0.049(3) 0.063(3) 0.007(2) -0.009(2) -0.002(3)
C52 0.052(3) 0.059(3) 0.058(3) 0.003(3) -0.007(2) -0.006(2)
C53 0.044(3) 0.047(3) 0.060(3) 0.002(2) -0.001(2) 0.001(2)
C54 0.048(3) 0.049(3) 0.048(3) 0.001(2) -0.005(2) -0.001(2)
C55 0.042(3) 0.055(3) 0.059(3) 0.002(2) 0.000(2) 0.004(2)
C56 0.050(3) 0.052(3) 0.064(3) 0.004(2) -0.004(2) -0.001(2)
C57 0.045(3) 0.054(3) 0.081(4) 0.018(3) -0.010(3) 0.004(2)
C58 0.046(3) 0.070(4) 0.092(4) 0.016(3) 0.000(3) 0.010(3)
C59 0.061(3) 0.098(5) 0.081(4) 0.001(4) 0.014(3) 0.028(3)
C60 0.056(3) 0.087(4) 0.066(4) 0.005(3) 0.001(3) 0.016(3)
C61 0.042(3) 0.056(3) 0.051(3) -0.007(2) -0.005(2) -0.003(2)
C62 0.047(3) 0.053(3) 0.072(3) 0.003(3) -0.004(2) 0.001(2)
C63 0.053(3) 0.070(4) 0.069(4) 0.014(3) -0.006(3) -0.014(3)
C64 0.045(3) 0.075(4) 0.054(3) 0.005(3) 0.001(2) -0.001(3)
C65 0.045(3) 0.072(4) 0.053(3) -0.007(3) -0.006(2) 0.002(2)
C66 0.046(3) 0.048(3) 0.068(3) -0.004(2) 0.003(2) -0.006(2)
C67 0.055(3) 0.095(5) 0.073(4) 0.015(3) 0.007(3) -0.003(3)
C68 0.084(4) 0.111(5) 0.077(4) 0.020(4) 0.014(3) -0.013(4)
C69 0.058(4) 0.133(6) 0.091(5) 0.019(4) 0.000(3) -0.029(4)
C70 0.067(4) 0.120(6) 0.137(6) 0.025(5) 0.037(4) 0.004(4)
C71 0.044(3) 0.055(3) 0.037(2) -0.001(2) -0.003(2) 0.002(2)
C72 0.051(3) 0.057(3) 0.052(3) -0.001(2) -0.004(2) 0.003(2)
C73 0.054(3) 0.071(4) 0.054(3) 0.004(3) 0.010(2) 0.017(3)
C74 0.044(3) 0.069(4) 0.048(3) 0.003(2) -0.002(2) 0.005(2)
C75 0.047(3) 0.061(3) 0.048(3) 0.002(2) 0.001(2) 0.000(2)
C76 0.045(3) 0.064(3) 0.045(3) -0.005(2) -0.002(2) 0.008(2)
C77 0.046(3) 0.089(4) 0.059(3) 0.008(3) 0.008(2) 0.002(3)
C78 0.041(3) 0.136(6) 0.082(4) 0.023(4) -0.001(3) 0.006(3)
C79 0.056(3) 0.123(5) 0.075(4) 0.004(4) 0.023(3) 0.007(3)
C80 0.049(3) 0.094(5) 0.104(5) 0.008(4) 0.017(3) 0.002(3)
C81 0.072(5) 0.126(6) 0.137(7) 0.014(5) 0.012(5) 0.017(4)
C82 0.100(5) 0.102(6) 0.124(7) 0.002(5) 0.043(5) 0.015(4)
C83 0.162(7) 0.082(5) 0.058(4) 0.000(3) 0.023(4) 0.008(5)
C84 0.178(8) 0.063(4) 0.053(4) 0.000(3) -0.021(4) 0.002(5)
C85 0.133(6) 0.069(4) 0.097(5) -0.006(4) -0.051(5) 0.017(5)
C86 0.119(6) 0.074(5) 0.121(6) -0.009(4) -0.054(5) 0.012(4)
C87 0.083(3) 0.069(3) 0.144(4) -0.022(3) -0.006(3) -0.008(3)
C88 0.089(4) 0.069(4) 0.148(5) -0.016(4) 0.014(4) -0.006(3)
C89 0.114(6) 0.079(5) 0.096(5) -0.005(4) -0.003(4) -0.023(4)
C90 0.137(6) 0.065(4) 0.067(4) -0.002(3) -0.006(4) -0.013(4)
C91 0.094(5) 0.087(5) 0.072(4) -0.007(3) -0.012(3) 0.028(4)
C92 0.088(5) 0.107(5) 0.080(5) -0.018(4) -0.022(4) 0.027(4)

loop_
_atom_type_symbol
_atom_type_description
_atom_type_scat_dispersion_real
_atom_type_scat_dispersion_imag
_atom_type_scat_source
C C 0.0137 0.0067 'International Tables Vol C Tables 4.2.6.8 and 6.1.1.4'
H H 0.0000 0.0000 'International Tables Vol C Tables 4.2.6.8 and 6.1.1.4'
Ga Ga -1.9031 0.6051 'International Tables Vol C Tables 4.2.6.8 and 6.1.1.4'
K K 0.3778 0.8310 'International Tables Vol C Tables 4.2.6.8 and 6.1.1.4'
N N 0.0241 0.0134 'International Tables Vol C Tables 4.2.6.8 and 6.1.1.4'
O O 0.0389 0.0241 'International Tables Vol C Tables 4.2.6.8 and 6.1.1.4'

loop_
_geom_angle_atom_site_label_1
_geom_angle_atom_site_label_2
_geom_angle_atom_site_label_3
_geom_angle
_geom_angle_site_symmetry_1
_geom_angle_site_symmetry_3
_geom_angle_publ_flag
N5 Ga1 N2 80.84(16) . . ?
N5 Ga1 N1 125.44(15) . . ?
N2 Ga1 N1 114.73(16) . . ?
N5 Ga1 C33 114.28(18) . . ?
N2 Ga1 C33 114.61(18) . . ?
N1 Ga1 C33 105.62(18) . . ?
O4 K1 O2 116.84(14) . . ?
O4 K1 O3 58.73(15) . . ?
O2 K1 O3 58.97(14) . . ?
O4 K1 N3 77.41(11) . . ?
O2 K1 N3 101.56(12) . . ?
O3 K1 N3 80.33(11) . . ?
O4 K1 O6 109.64(13) . . ?
O2 K1 O6 111.01(12) . . ?
O3 K1 O6 140.50(12) . . ?
N3 K1 O6 137.15(11) . . ?
O4 K1 O1 142.52(12) . . ?
O2 K1 O1 56.87(12) . . ?
O3 K1 O1 108.87(13) . . ?
N3 K1 O1 138.61(12) . . ?
O6 K1 O1 55.03(12) . . ?
O4 K1 N4 98.63(11) . . ?
O2 K1 N4 80.25(11) . . ?
O3 K1 N4 80.17(11) . . ?
N3 K1 N4 25.01(9) . . ?
O6 K1 N4 138.55(11) . . ?
O1 K1 N4 114.67(12) . . ?
O4 K1 O5 55.61(13) . . ?
O2 K1 O5 140.37(12) . . ?
O3 K1 O5 106.49(14) . . ?
N3 K1 O5 112.49(12) . . ?
O6 K1 O5 54.44(12) . . ?
O1 K1 O5 103.51(12) . . ?
N4 K1 O5 136.85(11) . . ?
O4 K1 C51 110.12(13) . . ?
O2 K1 C51 130.17(12) . . ?
O3 K1 C51 152.77(12) . . ?
N3 K1 C51 72.74(11) . . ?
O6 K1 C51 65.11(11) . . ?
O1 K1 C51 94.29(12) . . ?
N4 K1 C51 77.16(11) . . ?
O5 K1 C51 80.81(12) . . ?
O4 K1 C85 41.89(17) . . ?
O2 K1 C85 80.05(16) . . ?
O3 K1 C85 23.11(15) . . ?
N3 K1 C85 64.30(13) . . ?
O6 K1 C85 146.75(15) . . ?
O1 K1 C85 131.96(16) . . ?
N4 K1 C85 72.89(13) . . ?
O5 K1 C85 96.52(16) . . ?
C51 K1 C85 132.15(15) . . ?
C1 N1 C12 104.7(4) . . ?
C1 N1 Ga1 114.9(3) . . ?
C12 N1 Ga1 120.0(3) . . ?
N3 N2 C61 115.1(4) . . ?
N3 N2 Ga1 113.9(3) . . ?
C61 N2 Ga1 131.0(3) . . ?
N4 N3 N2 115.1(4) . . ?
N4 N3 K1 79.8(2) . . ?
N2 N3 K1 164.6(3) . . ?
N3 N4 N5 115.3(4) . . ?
N3 N4 K1 75.2(2) . . ?
N5 N4 K1 168.7(3) . . ?
N4 N5 C71 115.3(4) . . ?
N4 N5 Ga1 114.2(3) . . ?
C71 N5 Ga1 129.9(3) . . ?
C92 O1 C81 112.7(5) . . ?
C92 O1 K1 110.1(3) . . ?
C81 O1 K1 107.9(4) . . ?
C82 O2 C83 111.7(5) . . ?
C82 O2 K1 123.2(4) . . ?
C83 O2 K1 118.5(4) . . ?
C84 O3 C85 112.5(5) . . ?
C84 O3 K1 107.6(3) . . ?
C85 O3 K1 105.5(4) . . ?
C86 O4 C87 112.4(5) . . ?
C86 O4 K1 119.6(4) . . ?
C87 O4 K1 125.0(4) . . ?
C88 O5 C89 111.1(6) . . ?
C88 O5 K1 105.3(4) . . ?
C89 O5 K1 111.4(4) . . ?
C90 O6 C91 112.3(5) . . ?
C90 O6 K1 122.1(4) . . ?
C91 O6 K1 119.7(4) . . ?
N1 C1 C2 128.3(4) . . ?
N1 C1 C6 111.3(4) . . ?
C2 C1 C6 120.3(4) . . ?
C3 C2 C1 116.5(4) . . ?
C3 C2 C21 119.1(4) . . ?
C1 C2 C21 124.2(4) . . ?
C2 C3 C4 125.0(5) . . ?
C2 C3 H3A 117.5 . . ?
C4 C3 H3A 117.5 . . ?
C5 C4 C3 117.3(4) . . ?
C5 C4 C13 121.1(4) . . ?
C3 C4 C13 121.5(4) . . ?
C4 C5 C6 120.0(4) . . ?
C4 C5 H5A 120.0 . . ?
C6 C5 H5A 120.0 . . ?
C5 C6 C1 120.8(4) . . ?
C5 C6 C7 132.7(4) . . ?
C1 C6 C7 106.4(4) . . ?
C8 C7 C12 120.5(4) . . ?
C8 C7 C6 133.5(4) . . ?
C12 C7 C6 105.9(4) . . ?
C9 C8 C7 120.1(4) . . ?
C9 C8 H8A 119.9 . . ?
C7 C8 H8A 119.9 . . ?
C8 C9 C10 118.1(4) . . ?
C8 C9 C17 123.5(4) . . ?
C10 C9 C17 118.3(4) . . ?
C11 C10 C9 123.4(4) . . ?
C11 C10 H10A 118.3 . . ?
C9 C10 H10A 118.3 . . ?
C10 C11 C12 117.2(4) . . ?
C10 C11 C41 118.7(4) . . ?
C12 C11 C41 124.1(4) . . ?
C11 C12 N1 128.1(4) . . ?
C11 C12 C7 120.4(4) . . ?
N1 C12 C7 111.5(4) . . ?
C14 C13 C16 108.8(4) . . ?
C15A C13 C16A 108.3(4) . . ?
C15A C13 C14A 108.2(4) . . ?
C16A C13 C14A 107.5(4) . . ?
C14 C13 C15 108.2(4) . . ?
C16 C13 C15 108.0(4) . . ?
C14 C13 C4 110.1(6) . . ?
C16 C13 C4 114.3(6) . . ?
C15A C13 C4 112.9(6) . . ?
C16A C13 C4 112.1(6) . . ?
C14A C13 C4 107.7(6) . . ?
C15 C13 C4 107.2(6) . . ?
C13 C14 H14A 109.5 . . ?
C13 C14 H14B 109.5 . . ?
H14A C14 H14B 109.5 . . ?
C13 C14 H14C 109.5 . . ?
H14A C14 H14C 109.5 . . ?
H14B C14 H14C 109.5 . . ?
C13 C15 H15A 109.5 . . ?
C13 C15 H15B 109.5 . . ?
H15A C15 H15B 109.5 . . ?
C13 C15 H15C 109.5 . . ?
H15A C15 H15C 109.5 . . ?
H15B C15 H15C 109.5 . . ?
C13 C16 H16A 109.5 . . ?
C13 C16 H16B 109.5 . . ?
H16A C16 H16B 109.5 . . ?
C13 C16 H16C 109.5 . . ?
H16A C16 H16C 109.5 . . ?
H16B C16 H16C 109.5 . . ?
C13 C14A H14D 109.5 . . ?
C13 C14A H14E 109.5 . . ?
H14D C14A H14E 109.5 . . ?
C13 C14A H14F 109.5 . . ?
H14D C14A H14F 109.5 . . ?
H14E C14A H14F 109.5 . . ?
C13 C15A H15D 109.5 . . ?
C13 C15A H15E 109.5 . . ?
H15D C15A H15E 109.5 . . ?
C13 C15A H15F 109.5 . . ?
H15D C15A H15F 109.5 . . ?
H15E C15A H15F 109.5 . . ?
C13 C16A H16D 109.5 . . ?
C13 C16A H16E 109.5 . . ?
H16D C16A H16E 109.5 . . ?
C13 C16A H16F 109.5 . . ?
H16D C16A H16F 109.5 . . ?
H16E C16A H16F 109.5 . . ?
C19 C17 C20 109.7(5) . . ?
C19 C17 C18 107.8(5) . . ?
C20 C17 C18 108.9(5) . . ?
C19 C17 C9 110.0(4) . . ?
C20 C17 C9 109.1(4) . . ?
C18 C17 C9 111.4(4) . . ?
C17 C18 H18A 109.5 . . ?
C17 C18 H18B 109.5 . . ?
H18A C18 H18B 109.5 . . ?
C17 C18 H18C 109.5 . . ?
H18A C18 H18C 109.5 . . ?
H18B C18 H18C 109.5 . . ?
C17 C19 H19A 109.5 . . ?
C17 C19 H19B 109.5 . . ?
H19A C19 H19B 109.5 . . ?
C17 C19 H19C 109.5 . . ?
H19A C19 H19C 109.5 . . ?
H19B C19 H19C 109.5 . . ?
C17 C20 H20A 109.5 . . ?
C17 C20 H20B 109.5 . . ?
H20A C20 H20B 109.5 . . ?
C17 C20 H20C 109.5 . . ?
H20A C20 H20C 109.5 . . ?
H20B C20 H20C 109.5 . . ?
C34 C21 C22 121.2(4) . . ?
C34 C21 C2 119.9(4) . . ?
C22 C21 C2 118.9(4) . . ?
C23 C22 C27 118.0(5) . . ?
C23 C22 C21 122.9(5) . . ?
C27 C22 C21 119.1(5) . . ?
C24 C23 C22 122.3(5) . . ?
C24 C23 H23A 118.9 . . ?
C22 C23 H23A 118.9 . . ?
C23 C24 C25 119.5(6) . . ?
C23 C24 H24A 120.2 . . ?
C25 C24 H24A 120.2 . . ?
C26 C25 C24 118.9(6) . . ?
C26 C25 H25A 120.5 . . ?
C24 C25 H25A 120.5 . . ?
C25 C26 C27 123.5(5) . . ?
C25 C26 H26A 118.2 . . ?
C27 C26 H26A 118.2 . . ?
C26 C27 C22 117.7(5) . . ?
C26 C27 C28 123.1(5) . . ?
C22 C27 C28 119.2(5) . . ?
C29 C28 C27 120.0(5) . . ?
C29 C28 C35 123.0(5) . . ?
C27 C28 C35 117.1(5) . . ?
C28 C29 C34 121.6(5) . . ?
C28 C29 C30 121.4(5) . . ?
C34 C29 C30 116.8(5) . . ?
C31 C30 C29 124.1(6) . . ?
C31 C30 H30A 118.0 . . ?
C29 C30 H30A 118.0 . . ?
C30 C31 C32 121.3(6) . . ?
C30 C31 H31A 119.3 . . ?
C32 C31 H31A 119.3 . . ?
C31 C32 C33 118.8(5) . . ?
C31 C32 H32A 120.6 . . ?
C33 C32 H32A 120.6 . . ?
C34 C33 C32 117.2(4) . . ?
C34 C33 Ga1 108.5(3) . . ?
C32 C33 Ga1 104.9(4) . . ?
C34 C33 H33A 108.6 . . ?
C32 C33 H33A 108.6 . . ?
Ga1 C33 H33A 108.6 . . ?
C21 C34 C29 119.0(5) . . ?
C21 C34 C33 121.6(4) . . ?
C29 C34 C33 119.2(5) . . ?
C36 C35 C40 116.9(5) . . ?
C36 C35 C28 123.7(5) . . ?
C40 C35 C28 119.3(5) . . ?
C35 C36 C37 122.3(6) . . ?
C35 C36 H36A 118.8 . . ?
C37 C36 H36A 118.8 . . ?
C38 C37 C36 120.0(6) . . ?
C38 C37 H37A 120.0 . . ?
C36 C37 H37A 120.0 . . ?
C37 C38 C39 119.9(6) . . ?
C37 C38 H38A 120.0 . . ?
C39 C38 H38A 120.0 . . ?
C40 C39 C38 119.0(6) . . ?
C40 C39 H39A 120.5 . . ?
C38 C39 H39A 120.5 . . ?
C35 C40 C39 121.9(6) . . ?
C35 C40 H40A 119.0 . . ?
C39 C40 H40A 119.0 . . ?
C54 C41 C42 118.9(4) . . ?
C54 C41 C11 120.2(4) . . ?
C42 C41 C11 120.8(4) . . ?
C41 C42 C47 120.5(4) . . ?
C41 C42 C43 121.5(4) . . ?
C47 C42 C43 117.9(4) . . ?
C44 C43 C42 121.8(4) . . ?
C44 C43 H43A 119.1 . . ?
C42 C43 H43A 119.1 . . ?
C43 C44 C45 120.4(5) . . ?
C43 C44 H44A 119.8 . . ?
C45 C44 H44A 119.8 . . ?
C46 C45 C44 120.0(5) . . ?
C46 C45 H45A 120.0 . . ?
C44 C45 H45A 120.0 . . ?
C45 C46 C47 121.8(5) . . ?
C45 C46 H46A 119.1 . . ?
C47 C46 H46A 119.1 . . ?
C48 C47 C42 120.1(4) . . ?
C48 C47 C46 121.8(4) . . ?
C42 C47 C46 118.1(4) . . ?
C47 C48 C49 120.1(4) . . ?
C47 C48 C55 120.7(4) . . ?
C49 C48 C55 119.2(4) . . ?
C48 C49 C50 121.5(4) . . ?
C48 C49 C54 119.7(4) . . ?
C50 C49 C54 118.7(4) . . ?
C51 C50 C49 121.8(5) . . ?
C51 C50 H50A 119.1 . . ?
C49 C50 H50A 119.1 . . ?
C50 C51 C52 119.7(5) . . ?
C50 C51 K1 91.8(3) . . ?
C52 C51 K1 99.1(3) . . ?
C50 C51 H51A 120.1 . . ?
C52 C51 H51A 120.1 . . ?
K1 C51 H51A 79.1 . . ?
C53 C52 C51 121.1(5) . . ?
C53 C52 H52A 119.5 . . ?
C51 C52 H52A 119.5 . . ?
C52 C53 C54 120.8(4) . . ?
C52 C53 H53A 119.6 . . ?
C54 C53 H53A 119.6 . . ?
C41 C54 C49 120.5(4) . . ?
C41 C54 C53 121.7(4) . . ?
C49 C54 C53 117.8(4) . . ?
C60 C55 C56 118.6(4) . . ?
C60 C55 C48 121.7(4) . . ?
C56 C55 C48 119.7(4) . . ?
C55 C56 C57 120.3(5) . . ?
C55 C56 H56A 119.8 . . ?
C57 C56 H56A 119.8 . . ?
C58 C57 C56 120.2(5) . . ?
C58 C57 H57A 119.9 . . ?
C56 C57 H57A 119.9 . . ?
C57 C58 C59 120.1(5) . . ?
C57 C58 H58A 120.0 . . ?
C59 C58 H58A 120.0 . . ?
C58 C59 C60 120.0(5) . . ?
C58 C59 H59A 120.0 . . ?
C60 C59 H59A 120.0 . . ?
C55 C60 C59 120.8(5) . . ?
C55 C60 H60A 119.6 . . ?
C59 C60 H60A 119.6 . . ?
C66 C61 C62 117.9(4) . . ?
C66 C61 N2 118.0(4) . . ?
C62 C61 N2 124.0(4) . . ?
C63 C62 C61 120.2(5) . . ?
C63 C62 H62A 119.9 . . ?
C61 C62 H62A 119.9 . . ?
C62 C63 C64 123.0(5) . . ?
C62 C63 H63A 118.5 . . ?
C64 C63 H63A 118.5 . . ?
C63 C64 C65 116.1(5) . . ?
C63 C64 C67 120.6(5) . . ?
C65 C64 C67 123.3(5) . . ?
C66 C65 C64 121.5(5) . . ?
C66 C65 H65A 119.2 . . ?
C64 C65 H65A 119.2 . . ?
C61 C66 C65 121.1(5) . . ?
C61 C66 H66A 119.4 . . ?
C65 C66 H66A 119.4 . . ?
C70 C67 C68 109.6(5) . . ?
C70 C67 C64 112.0(5) . . ?
C68 C67 C64 110.1(5) . . ?
C70 C67 C69 107.7(5) . . ?
C68 C67 C69 108.3(5) . . ?
C64 C67 C69 109.0(5) . . ?
C67 C68 H68A 109.5 . . ?
C67 C68 H68B 109.5 . . ?
H68A C68 H68B 109.5 . . ?
C67 C68 H68C 109.5 . . ?
H68A C68 H68C 109.5 . . ?
H68B C68 H68C 109.5 . . ?
C67 C69 H69A 109.5 . . ?
C67 C69 H69B 109.5 . . ?
H69A C69 H69B 109.5 . . ?
C67 C69 H69C 109.5 . . ?
H69A C69 H69C 109.5 . . ?
H69B C69 H69C 109.5 . . ?
C67 C70 H70A 109.5 . . ?
C67 C70 H70B 109.5 . . ?
H70A C70 H70B 109.5 . . ?
C67 C70 H70C 109.5 . . ?
H70A C70 H70C 109.5 . . ?
H70B C70 H70C 109.5 . . ?
C76 C71 C72 118.5(4) . . ?
C76 C71 N5 117.5(4) . . ?
C72 C71 N5 124.0(4) . . ?
C71 C72 C73 120.1(5) . . ?
C71 C72 H72A 119.9 . . ?
C73 C72 H72A 119.9 . . ?
C74 C73 C72 122.2(5) . . ?
C74 C73 H73A 118.9 . . ?
C72 C73 H73A 118.9 . . ?
C73 C74 C75 116.5(4) . . ?
C73 C74 C77 120.6(5) . . ?
C75 C74 C77 122.8(5) . . ?
C74 C75 C76 121.7(5) . . ?
C74 C75 H75A 119.2 . . ?
C76 C75 H75A 119.2 . . ?
C71 C76 C75 120.8(4) . . ?
C71 C76 H76A 119.6 . . ?
C75 C76 H76A 119.6 . . ?
C80 C77 C74 112.8(4) . . ?
C80 C77 C79 108.3(5) . . ?
C74 C77 C79 109.7(4) . . ?
C80 C77 C78 108.3(5) . . ?
C74 C77 C78 109.3(4) . . ?
C79 C77 C78 108.2(5) . . ?
C77 C78 H78A 109.5 . . ?
C77 C78 H78B 109.5 . . ?
H78A C78 H78B 109.5 . . ?
C77 C78 H78C 109.5 . . ?
H78A C78 H78C 109.5 . . ?
H78B C78 H78C 109.5 . . ?
C77 C79 H79A 109.5 . . ?
C77 C79 H79B 109.5 . . ?
H79A C79 H79B 109.5 . . ?
C77 C79 H79C 109.5 . . ?
H79A C79 H79C 109.5 . . ?
H79B C79 H79C 109.5 . . ?
C77 C80 H80A 109.5 . . ?
C77 C80 H80B 109.5 . . ?
H80A C80 H80B 109.5 . . ?
C77 C80 H80C 109.5 . . ?
H80A C80 H80C 109.5 . . ?
H80B C80 H80C 109.5 . . ?
O1 C81 C82 107.9(6) . . ?
O1 C81 H81A 110.1 . . ?
C82 C81 H81A 110.1 . . ?
O1 C81 H81B 110.1 . . ?
C82 C81 H81B 110.1 . . ?
H81A C81 H81B 108.4 . . ?
O2 C82 C81 108.7(6) . . ?
O2 C82 H82A 110.0 . . ?
C81 C82 H82A 110.0 . . ?
O2 C82 H82B 110.0 . . ?
C81 C82 H82B 110.0 . . ?
H82A C82 H82B 108.3 . . ?
O2 C83 C84 108.8(5) . . ?
O2 C83 H83A 109.9 . . ?
C84 C83 H83A 109.9 . . ?
O2 C83 H83B 109.9 . . ?
C84 C83 H83B 109.9 . . ?
H83A C83 H83B 108.3 . . ?
O3 C84 C83 109.6(5) . . ?
O3 C84 H84A 109.8 . . ?
C83 C84 H84A 109.8 . . ?
O3 C84 H84B 109.8 . . ?
C83 C84 H84B 109.8 . . ?
H84A C84 H84B 108.2 . . ?
O3 C85 C86 108.1(5) . . ?
O3 C85 K1 51.4(3) . . ?
C86 C85 K1 85.1(4) . . ?
O3 C85 H85A 110.1 . . ?
C86 C85 H85A 110.1 . . ?
K1 C85 H85A 76.4 . . ?
O3 C85 H85B 110.1 . . ?
C86 C85 H85B 110.1 . . ?
K1 C85 H85B 160.2 . . ?
H85A C85 H85B 108.4 . . ?
O4 C86 C85 109.3(5) . . ?
O4 C86 H86A 109.8 . . ?
C85 C86 H86A 109.8 . . ?
O4 C86 H86B 109.8 . . ?
C85 C86 H86B 109.8 . . ?
H86A C86 H86B 108.3 . . ?
O4 C87 C88 108.9(5) . . ?
O4 C87 H87A 109.9 . . ?
C88 C87 H87A 109.9 . . ?
O4 C87 H87B 109.9 . . ?
C88 C87 H87B 109.9 . . ?
H87A C87 H87B 108.3 . . ?
O5 C88 C87 107.9(6) . . ?
O5 C88 H88A 110.1 . . ?
C87 C88 H88A 110.1 . . ?
O5 C88 H88B 110.1 . . ?
C87 C88 H88B 110.1 . . ?
H88A C88 H88B 108.4 . . ?
O5 C89 C90 107.5(6) . . ?
O5 C89 H89A 110.2 . . ?
C90 C89 H89A 110.2 . . ?
O5 C89 H89B 110.2 . . ?
C90 C89 H89B 110.2 . . ?
H89A C89 H89B 108.5 . . ?
O6 C90 C89 109.8(5) . . ?
O6 C90 H90A 109.7 . . ?
C89 C90 H90A 109.7 . . ?
O6 C90 H90B 109.7 . . ?
C89 C90 H90B 109.7 . . ?
H90A C90 H90B 108.2 . . ?
O6 C91 C92 110.7(5) . . ?
O6 C91 H91A 109.5 . . ?
C92 C91 H91A 109.5 . . ?
O6 C91 H91B 109.5 . . ?
C92 C91 H91B 109.5 . . ?
H91A C91 H91B 108.1 . . ?
O1 C92 C91 107.9(5) . . ?
O1 C92 H92A 110.1 . . ?
C91 C92 H92A 110.1 . . ?
O1 C92 H92B 110.1 . . ?
C91 C92 H92B 110.1 . . ?
H92A C92 H92B 108.4 . . ?

loop_
_geom_bond_atom_site_label_1
_geom_bond_atom_site_label_2
_geom_bond_distance
_geom_bond_site_symmetry_2
_geom_bond_publ_flag
Ga1 N5 1.899(4) . ?
Ga1 N2 1.902(4) . ?
Ga1 N1 1.940(4) . ?
Ga1 C33 1.987(5) . ?
K1 O4 2.822(4) . ?
K1 O2 2.827(4) . ?
K1 O3 2.866(4) . ?
K1 N3 2.943(4) . ?
K1 O6 2.981(4) . ?
K1 O1 2.992(4) . ?
K1 N4 2.996(4) . ?
K1 O5 3.076(4) . ?
K1 C51 3.456(5) . ?
K1 C85 3.533(6) . ?
N1 C1 1.406(5) . ?
N1 C12 1.408(6) . ?
N2 N3 1.386(5) . ?
N2 C61 1.411(6) . ?
N3 N4 1.287(5) . ?
N4 N5 1.379(5) . ?
N5 C71 1.404(5) . ?
O1 C92 1.409(7) . ?
O1 C81 1.424(8) . ?
O2 C82 1.391(7) . ?
O2 C83 1.448(7) . ?
O3 C84 1.426(8) . ?
O3 C85 1.439(8) . ?
O4 C86 1.400(8) . ?
O4 C87 1.434(7) . ?
O5 C88 1.425(7) . ?
O5 C89 1.431(8) . ?
O6 C90 1.413(7) . ?
O6 C91 1.423(7) . ?
C1 C2 1.411(6) . ?
C1 C6 1.411(6) . ?
C2 C3 1.379(6) . ?
C2 C21 1.482(6) . ?
C3 C4 1.407(6) . ?
C3 H3A 0.9500 . ?
C4 C5 1.391(6) . ?
C4 C13 1.539(6) . ?
C5 C6 1.401(6) . ?
C5 H5A 0.9500 . ?
C6 C7 1.442(6) . ?
C7 C8 1.396(6) . ?
C7 C12 1.412(6) . ?
C8 C9 1.386(6) . ?
C8 H8A 0.9500 . ?
C9 C10 1.411(6) . ?
C9 C17 1.536(7) . ?
C10 C11 1.392(6) . ?
C10 H10A 0.9500 . ?
C11 C12 1.402(6) . ?
C11 C41 1.486(6) . ?
C13 C14 1.523(5) . ?
C13 C16 1.525(5) . ?
C13 C15A 1.527(5) . ?
C13 C16A 1.532(5) . ?
C13 C14A 1.532(5) . ?
C13 C15 1.534(5) . ?
C14 H14A 0.9800 . ?
C14 H14B 0.9800 . ?
C14 H14C 0.9800 . ?
C15 H15A 0.9800 . ?
C15 H15B 0.9800 . ?
C15 H15C 0.9800 . ?
C16 H16A 0.9800 . ?
C16 H16B 0.9800 . ?
C16 H16C 0.9800 . ?
C14A H14D 0.9800 . ?
C14A H14E 0.9800 . ?
C14A H14F 0.9800 . ?
C15A H15D 0.9800 . ?
C15A H15E 0.9800 . ?
C15A H15F 0.9800 . ?
C16A H16D 0.9800 . ?
C16A H16E 0.9800 . ?
C16A H16F 0.9800 . ?
C17 C19 1.520(7) . ?
C17 C20 1.528(7) . ?
C17 C18 1.531(7) . ?
C18 H18A 0.9800 . ?
C18 H18B 0.9800 . ?
C18 H18C 0.9800 . ?
C19 H19A 0.9800 . ?
C19 H19B 0.9800 . ?
C19 H19C 0.9800 . ?
C20 H20A 0.9800 . ?
C20 H20B 0.9800 . ?
C20 H20C 0.9800 . ?
C21 C34 1.387(6) . ?
C21 C22 1.424(7) . ?
C22 C23 1.417(7) . ?
C22 C27 1.425(7) . ?
C23 C24 1.371(7) . ?
C23 H23A 0.9500 . ?
C24 C25 1.416(7) . ?
C24 H24A 0.9500 . ?
C25 C26 1.355(8) . ?
C25 H25A 0.9500 . ?
C26 C27 1.412(7) . ?
C26 H26A 0.9500 . ?
C27 C28 1.429(7) . ?
C28 C29 1.379(8) . ?
C28 C35 1.490(7) . ?
C29 C34 1.418(7) . ?
C29 C30 1.476(8) . ?
C30 C31 1.344(8) . ?
C30 H30A 0.9500 . ?
C31 C32 1.362(7) . ?
C31 H31A 0.9500 . ?
C32 C33 1.504(7) . ?
C32 H32A 0.9500 . ?
C33 C34 1.485(7) . ?
C33 H33A 1.0000 . ?
C35 C36 1.372(8) . ?
C35 C40 1.379(8) . ?
C36 C37 1.378(7) . ?
C36 H36A 0.9500 . ?
C37 C38 1.350(8) . ?
C37 H37A 0.9500 . ?
C38 C39 1.389(8) . ?
C38 H38A 0.9500 . ?
C39 C40 1.383(8) . ?
C39 H39A 0.9500 . ?
C40 H40A 0.9500 . ?
C41 C54 1.404(6) . ?
C41 C42 1.409(6) . ?
C42 C47 1.436(6) . ?
C42 C43 1.436(6) . ?
C43 C44 1.361(6) . ?
C43 H43A 0.9500 . ?
C44 C45 1.426(7) . ?
C44 H44A 0.9500 . ?
C45 C46 1.353(6) . ?
C45 H45A 0.9500 . ?
C46 C47 1.447(6) . ?
C46 H46A 0.9500 . ?
C47 C48 1.391(6) . ?
C48 C49 1.405(6) . ?
C48 C55 1.502(6) . ?
C49 C50 1.422(6) . ?
C49 C54 1.438(6) . ?
C50 C51 1.354(6) . ?
C50 H50A 0.9500 . ?
C51 C52 1.422(7) . ?
C51 H51A 0.9500 . ?
C52 C53 1.357(6) . ?
C52 H52A 0.9500 . ?
C53 C54 1.440(6) . ?
C53 H53A 0.9500 . ?
C55 C60 1.358(7) . ?
C55 C56 1.391(6) . ?
C56 C57 1.396(6) . ?
C56 H56A 0.9500 . ?
C57 C58 1.358(7) . ?
C57 H57A 0.9500 . ?
C58 C59 1.365(7) . ?
C58 H58A 0.9500 . ?
C59 C60 1.404(7) . ?
C59 H59A 0.9500 . ?
C60 H60A 0.9500 . ?
C61 C66 1.386(6) . ?
C61 C62 1.395(7) . ?
C62 C63 1.376(7) . ?
C62 H62A 0.9500 . ?
C63 C64 1.393(7) . ?
C63 H63A 0.9500 . ?
C64 C65 1.398(7) . ?
C64 C67 1.525(7) . ?
C65 C66 1.391(6) . ?
C65 H65A 0.9500 . ?
C66 H66A 0.9500 . ?
C67 C70 1.498(8) . ?
C67 C68 1.512(8) . ?
C67 C69 1.547(8) . ?
C68 H68A 0.9800 . ?
C68 H68B 0.9800 . ?
C68 H68C 0.9800 . ?
C69 H69A 0.9800 . ?
C69 H69B 0.9800 . ?
C69 H69C 0.9800 . ?
C70 H70A 0.9800 . ?
C70 H70B 0.9800 . ?
C70 H70C 0.9800 . ?
C71 C76 1.376(6) . ?
C71 C72 1.387(6) . ?
C72 C73 1.393(7) . ?
C72 H72A 0.9500 . ?
C73 C74 1.387(7) . ?
C73 H73A 0.9500 . ?
C74 C75 1.393(6) . ?
C74 C77 1.529(7) . ?
C75 C76 1.394(6) . ?
C75 H75A 0.9500 . ?
C76 H76A 0.9500 . ?
C77 C80 1.522(8) . ?
C77 C79 1.542(7) . ?
C77 C78 1.546(7) . ?
C78 H78A 0.9800 . ?
C78 H78B 0.9800 . ?
C78 H78C 0.9800 . ?
C79 H79A 0.9800 . ?
C79 H79B 0.9800 . ?
C79 H79C 0.9800 . ?
C80 H80A 0.9800 . ?
C80 H80B 0.9800 . ?
C80 H80C 0.9800 . ?
C81 C82 1.506(10) . ?
C81 H81A 0.9900 . ?
C81 H81B 0.9900 . ?
C82 H82A 0.9900 . ?
C82 H82B 0.9900 . ?
C83 C84 1.463(9) . ?
C83 H83A 0.9900 . ?
C83 H83B 0.9900 . ?
C84 H84A 0.9900 . ?
C84 H84B 0.9900 . ?
C85 C86 1.501(9) . ?
C85 H85A 0.9900 . ?
C85 H85B 0.9900 . ?
C86 H86A 0.9900 . ?
C86 H86B 0.9900 . ?
C87 C88 1.485(9) . ?
C87 H87A 0.9900 . ?
C87 H87B 0.9900 . ?
C88 H88A 0.9900 . ?
C88 H88B 0.9900 . ?
C89 C90 1.473(9) . ?
C89 H89A 0.9900 . ?
C89 H89B 0.9900 . ?
C90 H90A 0.9900 . ?
C90 H90B 0.9900 . ?
C91 C92 1.464(9) . ?
C91 H91A 0.9900 . ?
C91 H91B 0.9900 . ?
C92 H92A 0.9900 . ?
C92 H92B 0.9900 . ?
